data_7102518
loop_
_publ_author_name
'Yu, Zhi'
'Yu, Kui'
'Lai, Longli'
'Udachin, Kostantin A'
'Zhu, Haoguo'
'Tao, Jianqin'
'You, Xiaozeng'
'Str\"obele, Markus'
'Meyer, H-J\"urgen'
'Ripmeester, John A'

_publ_section_title
;
 Novel hybrid hetero-sandwich architectures via stoichiometric control
 of host-guest self-organization.
;
_journal_issue 6
_journal_name_full 'Chemical communications (Cambridge, England)'
_journal_page_first 648
_journal_page_last 649
_journal_paper_doi 10.1039/b313846a
_journal_year 2004
_chemical_formula_sum 'C56 H46 Cd7 N26 O2 S20'
_chemical_formula_weight 2543.19
_chemical_name_common 'N,N'-dimethyl-4,4'-bipyridinium and cadmium-thiocyanate'
_chemical_name_systematic
;
?
;
_space_group_IT_number 2
_symmetry_cell_setting triclinic
_symmetry_space_group_name_Hall '-P 1'
_symmetry_space_group_name_H-M 'P -1'
_atom_sites_solution_hydrogens geom
_atom_sites_solution_primary direct
_atom_sites_solution_secondary difmap
_audit_creation_method SHELXL-97
_cell_angle_alpha 86.738(10)
_cell_angle_beta 71.983(9)
_cell_angle_gamma 84.506(9)
_cell_formula_units_Z 1
_cell_length_a 11.4079(8)
_cell_length_b 12.7469(10)
_cell_length_c 15.7543(10)
_cell_measurement_temperature 473(2)
_cell_volume 2167.7(3)
_computing_structure_refinement 'SHELXL-97 (Sheldrick, 1997)'
_computing_structure_solution 'SHELXS-97 (Sheldrick, 1990)'
_diffrn_ambient_temperature 473(2)
_diffrn_measured_fraction_theta_full 0.922
_diffrn_measured_fraction_theta_max 0.922
_diffrn_radiation_monochromator graphite
_diffrn_radiation_source 'fine-focus sealed tube'
_diffrn_radiation_type MoK\a
_diffrn_radiation_wavelength 0.71070
_diffrn_reflns_av_R_equivalents 0.0227
_diffrn_reflns_av_sigmaI/netI 0.0175
_diffrn_reflns_limit_h_max 13
_diffrn_reflns_limit_h_min -13
_diffrn_reflns_limit_k_max 16
_diffrn_reflns_limit_k_min -16
_diffrn_reflns_limit_l_max 20
_diffrn_reflns_limit_l_min -20
_diffrn_reflns_number 37635
_diffrn_reflns_theta_full 27.87
_diffrn_reflns_theta_max 27.87
_diffrn_reflns_theta_min 3.03
_exptl_absorpt_coefficient_mu 2.221
_exptl_absorpt_correction_type empirical
_exptl_absorpt_process_details sadabs
_exptl_crystal_colour colourless
_exptl_crystal_density_diffrn 1.948
_exptl_crystal_density_method 'not measured'
_exptl_crystal_F_000 1236
_exptl_crystal_size_max 0.3
_exptl_crystal_size_mid 0.3
_exptl_crystal_size_min 0.15
_refine_diff_density_max 2.029
_refine_diff_density_min -0.904
_refine_diff_density_rms 0.108
_refine_ls_extinction_method none
_refine_ls_goodness_of_fit_ref 1.083
_refine_ls_hydrogen_treatment mixed
_refine_ls_matrix_type full
_refine_ls_number_parameters 563
_refine_ls_number_reflns 9523
_refine_ls_number_restraints 6
_refine_ls_restrained_S_all 1.084
_refine_ls_R_factor_all 0.0326
_refine_ls_R_factor_gt 0.0256
_refine_ls_shift/su_max 0.005
_refine_ls_shift/su_mean 0.000
_refine_ls_structure_factor_coef Fsqd
_refine_ls_weighting_details 'calc w=1/[\s^2^(Fo^2^)+(0.0514P)^2^+0.1564P] where P=(Fo^2^+2Fc^2^)/3'
_refine_ls_weighting_scheme calc
_refine_ls_wR_factor_gt 0.0683
_refine_ls_wR_factor_ref 0.0768
_reflns_number_gt 7993
_reflns_number_total 9523
_reflns_threshold_expression >2sigma(I)
_cod_data_source_file b313846a.txt
_cod_data_source_block yu1
_cod_original_sg_symbol_H-M P-1
_cod_database_code 7102518

loop_
_symmetry_equiv_pos_as_xyz
'x, y, z'
'-x, -y, -z'

loop_
_atom_site_label
_atom_site_type_symbol
_atom_site_fract_x
_atom_site_fract_y
_atom_site_fract_z
_atom_site_U_iso_or_equiv
_atom_site_adp_type
_atom_site_occupancy
_atom_site_symmetry_multiplicity
_atom_site_calc_flag
_atom_site_refinement_flags
_atom_site_disorder_assembly
_atom_site_disorder_group
S14 S 0.59775(18) 0.41879(12) 0.42565(9) 0.0381(4) Uani 0.70 1 d PD A 1
C14 C 0.7110(4) 0.3217(4) 0.4067(3) 0.0322(9) Uani 0.70 1 d PD A 1
N14 N 0.7880(4) 0.2578(3) 0.4041(3) 0.0285(10) Uani 0.70 1 d PD A 1
S14A S 0.7581(4) 0.2415(3) 0.3987(2) 0.0381(4) Uani 0.30 1 d PD . 2
C14A C 0.6691(11) 0.3517(8) 0.4093(8) 0.0322(9) Uani 0.30 1 d PD B 2
N14A N 0.6143(13) 0.4357(8) 0.4120(9) 0.0285(10) Uani 0.30 1 d PD B 2
Cd1 Cd 0.61135(2) 0.544543(15) 0.275281(13) 0.02966(6) Uani 1 1 d . B 2
Cd2 Cd 1.10372(2) 0.318409(16) 0.143607(13) 0.03161(6) Uani 1 1 d . . 2
Cd3 Cd 1.5000 0.0000 0.0000 0.03366(8) Uani 1 2 d S . 2
Cd4 Cd 0.23040(2) 0.869033(16) 0.456809(15) 0.03541(6) Uani 1 1 d . . 2
S11 S 0.36752(7) 0.52829(5) 0.29655(5) 0.03230(15) Uani 1 1 d . B 2
S12 S 0.64564(7) 0.36780(6) 0.17973(5) 0.03471(16) Uani 1 1 d . B 2
S13 S 0.60922(8) 0.68240(6) 0.13931(5) 0.03868(17) Uani 1 1 d . B 2
S21 S 1.06673(7) 0.49572(5) 0.23649(5) 0.03311(15) Uani 1 1 d . B 2
S22 S 1.32482(8) 0.31279(6) 0.17593(5) 0.03798(17) Uani 1 1 d . C 2
S31 S 1.72630(8) 0.02123(6) 0.01473(5) 0.03819(17) Uani 1 1 d . D 2
S41 S 0.22469(8) 1.01076(6) 0.31539(5) 0.03980(18) Uani 1 1 d . . 2
S42 S 0.18923(9) 1.03931(7) 0.56182(5) 0.04280(19) Uani 1 1 d . E 2
S43 S 0.46907(9) 0.89000(6) 0.43373(6) 0.04349(19) Uani 1 1 d . B 2
O24 O 1.0312(2) 0.20785(18) 0.27631(15) 0.0449(5) Uani 1 1 d . F 2
H23B H 0.9485 0.1938 0.2974 0.054 Uiso 1 1 calc R F 2
H23A H 1.0861 0.1795 0.3062 0.054 Uiso 1 1 calc R F 2
N11 N 0.2666(3) 0.7202(2) 0.3773(2) 0.0490(7) Uani 1 1 d . B 2
N12 N 0.9014(3) 0.3246(2) 0.14779(17) 0.0414(6) Uani 1 1 d . B 2
N13 N 0.8163(3) 0.6071(2) 0.00082(18) 0.0513(8) Uani 1 1 d . . 2
N21 N 0.8196(3) 0.5558(2) 0.2508(2) 0.0418(6) Uani 1 1 d . B 2
N22 N 1.4609(3) 0.1707(2) 0.04416(19) 0.0435(6) Uani 1 1 d . C 2
N41 N 0.4162(3) 0.9575(2) 0.15882(17) 0.0466(7) Uani 1 1 d . . 2
N42 N -0.0227(3) 1.1299(2) 0.5211(2) 0.0431(6) Uani 1 1 d . . 2
N43 N 0.5688(3) 0.69198(19) 0.36433(17) 0.0379(6) Uani 1 1 d . B 2
N50 N 0.7425(3) 0.68604(19) 0.55915(16) 0.0357(6) Uani 1 1 d . G 2
N60 N 1.2587(3) 0.66023(19) 0.08206(15) 0.0345(5) Uani 1 1 d . H 2
N70 N 0.7327(3) 1.01194(19) 0.23055(16) 0.0391(6) Uani 1 1 d . H 2
N73 N 1.1488(3) 0.1614(2) 0.0716(2) 0.0468(7) Uani 1 1 d . . 2
C11 C 0.3093(3) 0.6413(2) 0.34491(18) 0.0319(6) Uani 1 1 d . B 2
C12 C 0.7953(3) 0.3440(2) 0.16243(17) 0.0302(6) Uani 1 1 d . B 2
C13 C 0.7314(3) 0.6365(2) 0.05860(18) 0.0362(7) Uani 1 1 d . B 2
C21 C 0.9213(3) 0.5300(2) 0.24403(17) 0.0291(6) Uani 1 1 d . B 2
C22 C 1.4045(3) 0.2281(2) 0.09865(18) 0.0303(6) Uani 1 1 d . C 2
C31 C 1.7993(3) -0.0876(2) -0.03524(19) 0.0335(6) Uani 1 1 d . . 2
C41 C 0.3387(3) 0.9791(2) 0.22377(18) 0.0332(6) Uani 1 1 d . . 2
C42 C 0.0639(3) 1.0912(2) 0.53914(18) 0.0349(7) Uani 1 1 d . E 2
C43 C 0.5268(3) 0.7729(2) 0.39248(17) 0.0283(5) Uani 1 1 d . B 2
C51 C 0.6298(4) 0.7574(3) 0.5922(2) 0.0480(8) Uani 1 1 d . G 2
H51C H 0.6016(9) 0.7502(3) 0.6478(15) 0.072 Uiso 1 1 calc R G 2
H51B H 0.5767(15) 0.7428(5) 0.5689(7) 0.072 Uiso 1 1 calc R G 2
H51A H 0.6468(6) 0.8199(17) 0.5787(4) 0.072 Uiso 1 1 calc R G 2
C52 C 0.8389(3) 0.6956(2) 0.5881(2) 0.0384(7) Uani 1 1 d . G 2
H52 H 0.831(4) 0.743(3) 0.620(3) 0.052(11) Uiso 1 1 d . I 2
C53 C 0.9421(3) 0.6255(2) 0.5644(2) 0.0370(7) Uani 1 1 d . G 2
H53 H 1.007(4) 0.635(3) 0.583(2) 0.041(10) Uiso 1 1 d . J 2
C54 C 0.9462(3) 0.5402(2) 0.51064(17) 0.0311(6) Uani 1 1 d . . 2
C55 C 0.8462(4) 0.5348(3) 0.4803(2) 0.0435(8) Uani 1 1 d . G 2
H55 H 0.839(4) 0.488(3) 0.448(3) 0.060(12) Uiso 1 1 d . K 2
C56 C 0.7447(4) 0.6076(3) 0.5048(2) 0.0461(8) Uani 1 1 d . G 2
H56 H 0.682(5) 0.600(4) 0.495(4) 0.085(18) Uiso 1 1 d . L 2
C61 C 1.3689(3) 0.5863(3) 0.0506(2) 0.0434(7) Uani 1 1 d . H 2
H61C H 1.3491(6) 0.5225(17) 0.0660(4) 0.065 Uiso 1 1 calc R H 2
H61B H 1.4243(15) 0.6008(4) 0.0743(6) 0.065 Uiso 1 1 calc R H 2
H61A H 1.3983(8) 0.5919(3) -0.0070(15) 0.065 Uiso 1 1 calc R H 2
C62 C 1.2546(4) 0.7331(3) 0.1422(2) 0.0417(7) Uani 1 1 d . H 2
H62 H 1.320(3) 0.733(2) 0.1505(19) 0.020(8) Uiso 1 1 d . M 2
C63 C 1.1516(4) 0.8006(3) 0.1746(2) 0.0429(8) Uani 1 1 d . H 2
H63 H 1.152(4) 0.845(3) 0.218(3) 0.057(12) Uiso 1 1 d . N 2
C64 C 1.0500(3) 0.7960(2) 0.14482(18) 0.0331(6) Uani 1 1 d . H 2
C65 C 1.0567(3) 0.7196(2) 0.08307(19) 0.0352(6) Uani 1 1 d . H 2
H65 H 0.994(4) 0.718(2) 0.070(2) 0.028(8) Uiso 1 1 d . O 2
C66 C 1.1618(3) 0.6524(2) 0.05371(19) 0.0354(6) Uani 1 1 d . H 2
H66 H 1.171(3) 0.600(2) 0.014(2) 0.030(8) Uiso 1 1 d . P 2
C71 C 0.6222(4) 1.0870(3) 0.2574(3) 0.0579(11) Uani 1 1 d . H 2
H71C H 0.6191(4) 1.1132(9) 0.3018(14) 0.087 Uiso 1 1 calc R H 2
H71B H 0.5630(19) 1.0571(10) 0.2647(4) 0.087 Uiso 1 1 calc R H 2
H71A H 0.6257(4) 1.1306(14) 0.2199(12) 0.087 Uiso 1 1 calc R H 2
C72 C 0.7196(4) 0.9100(2) 0.2195(2) 0.0403(8) Uani 1 1 d . H 2
H72 H 0.656(3) 0.898(3) 0.227(2) 0.025(9) Uiso 1 1 d . Q 2
C73 C 0.8206(3) 0.8380(2) 0.1932(2) 0.0388(7) Uani 1 1 d . H 2
H73 H 0.809(3) 0.773(3) 0.188(2) 0.039(9) Uiso 1 1 d . R 2
C74 C 0.9390(3) 0.8706(2) 0.17621(18) 0.0333(6) Uani 1 1 d . H 2
C75 C 0.9494(4) 0.9769(2) 0.1880(2) 0.0413(7) Uani 1 1 d . H 2
H75 H 1.021(4) 1.000(3) 0.180(2) 0.041(10) Uiso 1 1 d . S 2
C76 C 0.8453(4) 1.0451(3) 0.2146(2) 0.0443(8) Uani 1 1 d . H 2
H76 H 0.844(4) 1.113(3) 0.218(3) 0.050(11) Uiso 1 1 d . T 2

loop_
_atom_site_aniso_label
_atom_site_aniso_U_11
_atom_site_aniso_U_22
_atom_site_aniso_U_33
_atom_site_aniso_U_23
_atom_site_aniso_U_13
_atom_site_aniso_U_12
S14 0.0393(8) 0.0404(7) 0.0308(6) 0.0021(4) -0.0070(5) 0.0014(6)
C14 0.021(3) 0.036(3) 0.0379(16) -0.0019(17) -0.0078(19) 0.0052(18)
N14 0.020(2) 0.0285(18) 0.0446(19) 0.0040(13) -0.0208(16) -0.0056(15)
S14A 0.0393(8) 0.0404(7) 0.0308(6) 0.0021(4) -0.0070(5) 0.0014(6)
C14A 0.021(3) 0.036(3) 0.0379(16) -0.0019(17) -0.0078(19) 0.0052(18)
N14A 0.020(2) 0.0285(18) 0.0446(19) 0.0040(13) -0.0208(16) -0.0056(15)
Cd1 0.02605(12) 0.02867(9) 0.03377(10) -0.00300(7) -0.00904(8) 0.00100(7)
Cd2 0.02519(13) 0.03469(10) 0.03245(10) -0.00552(7) -0.00597(8) 0.00292(8)
Cd3 0.03351(19) 0.03109(14) 0.03090(13) -0.00754(10) -0.00313(11) 0.00556(11)
Cd4 0.02951(14) 0.03152(10) 0.04403(11) -0.00961(8) -0.01127(9) 0.00832(8)
S11 0.0267(4) 0.0287(3) 0.0398(3) -0.0085(2) -0.0068(3) -0.0008(3)
S12 0.0280(4) 0.0337(3) 0.0431(4) -0.0072(3) -0.0114(3) 0.0001(3)
S13 0.0345(5) 0.0417(4) 0.0399(4) 0.0080(3) -0.0128(3) -0.0040(3)
S21 0.0269(4) 0.0337(3) 0.0384(3) -0.0030(3) -0.0106(3) 0.0017(3)
S22 0.0296(4) 0.0431(4) 0.0415(4) -0.0170(3) -0.0111(3) 0.0059(3)
S31 0.0386(5) 0.0347(3) 0.0404(4) -0.0094(3) -0.0112(3) 0.0031(3)
S41 0.0450(5) 0.0387(4) 0.0292(3) -0.0003(3) -0.0059(3) 0.0101(3)
S42 0.0440(5) 0.0488(4) 0.0372(4) -0.0142(3) -0.0173(3) 0.0123(4)
S43 0.0363(5) 0.0333(4) 0.0625(5) -0.0177(3) -0.0176(4) 0.0072(3)
O24 0.0380(15) 0.0484(12) 0.0475(12) 0.0077(10) -0.0148(10) 0.0001(10)
N11 0.0309(18) 0.0461(15) 0.0731(19) -0.0234(14) -0.0202(14) 0.0089(12)
N12 0.0373(18) 0.0443(14) 0.0428(13) -0.0113(11) -0.0141(11) 0.0074(12)
N13 0.060(2) 0.0556(17) 0.0330(13) -0.0030(11) -0.0039(13) -0.0105(15)
N21 0.0296(17) 0.0370(13) 0.0596(16) -0.0118(11) -0.0146(12) 0.0027(11)
N22 0.0391(18) 0.0362(13) 0.0524(15) -0.0108(11) -0.0105(12) 0.0054(11)
N41 0.0448(19) 0.0568(17) 0.0339(13) -0.0030(11) -0.0048(12) -0.0065(13)
N42 0.0317(17) 0.0290(12) 0.0651(17) -0.0008(11) -0.0120(13) 0.0046(11)
N43 0.0365(17) 0.0346(12) 0.0429(13) -0.0094(10) -0.0132(11) 0.0046(11)
N50 0.0370(16) 0.0389(13) 0.0326(11) 0.0051(9) -0.0125(10) -0.0077(11)
N60 0.0327(16) 0.0414(13) 0.0313(11) 0.0047(9) -0.0116(10) -0.0094(10)
N70 0.0513(19) 0.0305(12) 0.0362(12) 0.0008(9) -0.0138(11) -0.0067(11)
N73 0.0307(17) 0.0438(15) 0.0604(17) -0.0136(12) -0.0040(12) -0.0019(12)
C11 0.0263(17) 0.0336(13) 0.0360(13) -0.0052(10) -0.0098(11) -0.0003(11)
C12 0.0323(18) 0.0287(12) 0.0300(12) -0.0062(9) -0.0111(11) 0.0039(11)
C13 0.046(2) 0.0375(14) 0.0303(13) 0.0050(10) -0.0165(12) -0.0138(13)
C21 0.0254(17) 0.0283(12) 0.0336(12) -0.0023(9) -0.0086(10) -0.0029(11)
C22 0.0252(16) 0.0273(12) 0.0387(13) -0.0015(10) -0.0113(11) 0.0012(10)
C31 0.0263(17) 0.0359(14) 0.0363(13) -0.0031(11) -0.0061(11) -0.0031(11)
C41 0.0398(19) 0.0322(13) 0.0302(13) -0.0009(10) -0.0132(12) -0.0063(12)
C42 0.0357(19) 0.0270(12) 0.0353(13) -0.0056(10) -0.0006(11) -0.0006(11)
C43 0.0170(15) 0.0356(13) 0.0335(12) -0.0028(10) -0.0100(10) 0.0005(10)
C51 0.048(2) 0.0456(17) 0.0528(18) -0.0011(14) -0.0195(16) -0.0003(15)
C52 0.040(2) 0.0363(15) 0.0442(16) -0.0008(12) -0.0191(13) -0.0092(13)
C53 0.034(2) 0.0392(15) 0.0449(15) 0.0006(12) -0.0200(13) -0.0106(13)
C54 0.0297(18) 0.0401(14) 0.0250(11) 0.0038(10) -0.0094(10) -0.0097(11)
C55 0.042(2) 0.0576(19) 0.0354(14) -0.0127(13) -0.0148(13) -0.0071(15)
C56 0.041(2) 0.063(2) 0.0406(16) -0.0094(14) -0.0195(14) -0.0055(16)
C61 0.035(2) 0.0539(19) 0.0451(16) 0.0016(13) -0.0173(14) -0.0058(15)
C62 0.038(2) 0.0495(18) 0.0468(17) -0.0014(13) -0.0234(15) -0.0118(15)
C63 0.045(2) 0.0460(17) 0.0432(16) -0.0047(13) -0.0181(14) -0.0134(15)
C64 0.0330(18) 0.0365(14) 0.0326(13) 0.0036(10) -0.0122(11) -0.0119(12)
C65 0.031(2) 0.0461(16) 0.0342(13) -0.0019(11) -0.0157(12) -0.0096(13)
C66 0.0325(19) 0.0449(16) 0.0314(13) -0.0018(11) -0.0120(11) -0.0081(13)
C71 0.066(3) 0.0355(16) 0.070(2) -0.0056(15) -0.018(2) 0.0005(16)
C72 0.045(2) 0.0325(15) 0.0461(17) 0.0003(12) -0.0148(15) -0.0114(14)
C73 0.047(2) 0.0282(14) 0.0427(15) -0.0006(11) -0.0137(13) -0.0101(13)
C74 0.0373(19) 0.0366(14) 0.0291(12) 0.0015(10) -0.0121(11) -0.0125(12)
C75 0.044(2) 0.0382(16) 0.0435(16) -0.0012(12) -0.0110(14) -0.0178(14)
C76 0.060(3) 0.0318(15) 0.0424(16) -0.0006(12) -0.0146(15) -0.0166(15)

loop_
_atom_type_symbol
_atom_type_description
_atom_type_scat_dispersion_real
_atom_type_scat_dispersion_imag
_atom_type_scat_source
Cd Cd -0.8075 1.2024 'International Tables Vol C Tables 4.2.6.8 and 6.1.1.4'
S S 0.1246 0.1234 'International Tables Vol C Tables 4.2.6.8 and 6.1.1.4'
N N 0.0061 0.0033 'International Tables Vol C Tables 4.2.6.8 and 6.1.1.4'
C C 0.0033 0.0016 'International Tables Vol C Tables 4.2.6.8 and 6.1.1.4'
H H 0.0000 0.0000 'International Tables Vol C Tables 4.2.6.8 and 6.1.1.4'
O O 0.0106 0.0060 'International Tables Vol C Tables 4.2.6.8 and 6.1.1.4'

loop_
_geom_angle_atom_site_label_1
_geom_angle_atom_site_label_2
_geom_angle_atom_site_label_3
_geom_angle
_geom_angle_site_symmetry_1
_geom_angle_site_symmetry_3
N14 C14 S14 171.7(5) . .
C14A S14A Cd4 119.4(5) . 2_666
N14A C14A S14A 173.8(14) . .
C14A N14A Cd1 123.1(11) . .
N21 Cd1 N43 89.41(10) . .
N21 Cd1 N14A 86.4(4) . .
N43 Cd1 N14A 87.2(3) . .
N21 Cd1 S13 91.92(8) . .
N43 Cd1 S13 85.94(7) . .
N14A Cd1 S13 173.0(3) . .
N21 Cd1 S12 94.01(7) . .
N43 Cd1 S12 175.87(7) . .
N14A Cd1 S12 90.6(3) . .
S13 Cd1 S12 96.26(3) . .
N21 Cd1 S11 177.42(7) . .
N43 Cd1 S11 92.69(7) . .
N14A Cd1 S11 95.2(4) . .
S13 Cd1 S11 86.74(3) . .
S12 Cd1 S11 83.96(2) . .
N12 Cd2 N73 91.81(10) . .
N12 Cd2 N13 97.99(11) . 2_765
N73 Cd2 N13 84.29(11) . 2_765
N12 Cd2 O24 82.35(9) . .
N73 Cd2 O24 83.91(10) . .
N13 Cd2 O24 168.20(9) 2_765 .
N12 Cd2 S21 92.73(7) . .
N73 Cd2 S21 174.42(9) . .
N13 Cd2 S21 98.29(8) 2_765 .
O24 Cd2 S21 93.48(6) . .
N12 Cd2 S22 168.14(7) . .
N73 Cd2 S22 94.43(8) . .
N13 Cd2 S22 92.67(9) 2_765 .
O24 Cd2 S22 88.28(6) . .
S21 Cd2 S22 80.53(2) . .
N22 Cd3 N22 180.00(14) 2_855 .
N22 Cd3 N41 84.33(10) 2_855 2_765
N22 Cd3 N41 95.67(10) . 2_765
N22 Cd3 N41 95.67(10) 2_855 1_645
N22 Cd3 N41 84.33(10) . 1_645
N41 Cd3 N41 180.00(14) 2_765 1_645
N22 Cd3 S31 83.61(8) 2_855 2_855
N22 Cd3 S31 96.39(8) . 2_855
N41 Cd3 S31 92.01(8) 2_765 2_855
N41 Cd3 S31 87.99(8) 1_645 2_855
N22 Cd3 S31 96.39(8) 2_855 .
N22 Cd3 S31 83.61(8) . .
N41 Cd3 S31 87.99(8) 2_765 .
N41 Cd3 S31 92.01(8) 1_645 .
S31 Cd3 S31 180.0 2_855 .
N11 Cd4 N42 90.93(11) . 2_576
N11 Cd4 S14A 91.01(12) . 2_666
N42 Cd4 S14A 98.56(12) 2_576 2_666
N11 Cd4 S43 94.66(8) . .
N42 Cd4 S43 173.87(7) 2_576 .
S14A Cd4 S43 83.86(10) 2_666 .
N11 Cd4 S42 176.05(9) . .
N42 Cd4 S42 89.95(7) 2_576 .
S14A Cd4 S42 85.05(8) 2_666 .
S43 Cd4 S42 84.63(3) . .
N11 Cd4 S41 96.60(9) . .
N42 Cd4 S41 84.13(7) 2_576 .
S14A Cd4 S41 171.90(9) 2_666 .
S43 Cd4 S41 92.72(3) . .
S42 Cd4 S41 87.32(2) . .
C11 S11 Cd1 99.33(11) . .
C12 S12 Cd1 97.94(10) . .
C13 S13 Cd1 102.03(10) . .
C21 S21 Cd2 100.04(10) . .
C22 S22 Cd2 98.29(11) . .
C31 S31 Cd3 98.63(12) . .
C41 S41 Cd4 111.04(10) . .
C42 S42 Cd4 96.75(10) . .
C43 S43 Cd4 98.54(11) . .
C11 N11 Cd4 163.2(3) . .
C12 N12 Cd2 165.9(2) . .
C13 N13 Cd2 129.1(3) . 2_765
C21 N21 Cd1 159.7(2) . .
C22 N22 Cd3 146.4(3) . .
C41 N41 Cd3 144.9(3) . 1_465
C42 N42 Cd4 147.3(2) . 2_576
C43 N43 Cd1 160.0(2) . .
C52 N50 C56 120.5(3) . .
C52 N50 C51 119.3(3) . .
C56 N50 C51 120.0(3) . .
C66 N60 C62 120.4(3) . .
C66 N60 C61 119.6(3) . .
C62 N60 C61 119.9(3) . .
C76 N70 C72 120.2(3) . .
C76 N70 C71 120.3(3) . .
C72 N70 C71 119.5(3) . .
C31 N73 Cd2 162.7(3) 2_855 .
N11 C11 S11 178.2(3) . .
N12 C12 S12 177.5(3) . .
N13 C13 S13 178.0(3) . .
N21 C21 S21 178.3(3) . .
N22 C22 S22 178.8(3) . .
N73 C31 S31 178.3(3) 2_855 .
N41 C41 S41 178.4(3) . .
N42 C42 S42 177.9(3) . .
N43 C43 S43 178.6(3) . .
N50 C52 C53 121.1(3) . .
C52 C53 C54 120.2(3) . .
C55 C54 C53 116.8(3) . .
C55 C54 C54 122.5(3) . 2_766
C53 C54 C54 120.7(3) . 2_766
C54 C55 C56 121.3(3) . .
N50 C56 C55 120.0(4) . .
N60 C62 C63 121.0(3) . .
C62 C63 C64 119.9(3) . .
C63 C64 C65 117.8(3) . .
C63 C64 C74 121.1(3) . .
C65 C64 C74 121.1(3) . .
C66 C65 C64 120.0(3) . .
N60 C66 C65 120.9(3) . .
N70 C72 C73 121.2(4) . .
C72 C73 C74 119.7(3) . .
C73 C74 C75 117.7(3) . .
C73 C74 C64 121.1(3) . .
C75 C74 C64 121.1(3) . .
C76 C75 C74 120.0(3) . .
N70 C76 C75 121.1(3) . .

loop_
_geom_bond_atom_site_label_1
_geom_bond_atom_site_label_2
_geom_bond_distance
_geom_bond_site_symmetry_2
S14 C14 1.669(4) .
C14 N14 1.132(5) .
S14A C14A 1.637(7) .
S14A Cd4 2.639(4) 2_666
C14A N14A 1.183(8) .
N14A Cd1 2.502(12) .
Cd1 N21 2.304(3) .
Cd1 N43 2.332(2) .
Cd1 S13 2.6968(8) .
Cd1 S12 2.7107(8) .
Cd1 S11 2.7236(8) .
Cd2 N12 2.282(3) .
Cd2 N73 2.292(3) .
Cd2 N13 2.355(3) 2_765
Cd2 O24 2.420(2) .
Cd2 S21 2.6906(8) .
Cd2 S22 2.7170(9) .
Cd3 N22 2.283(3) 2_855
Cd3 N22 2.283(3) .
Cd3 N41 2.436(3) 2_765
Cd3 N41 2.436(3) 1_645
Cd3 S31 2.7025(9) 2_855
Cd3 S31 2.7025(9) .
Cd4 N11 2.267(3) .
Cd4 N42 2.285(3) 2_576
Cd4 S14A 2.639(4) 2_666
Cd4 S43 2.6707(10) .
Cd4 S42 2.7205(8) .
Cd4 S41 2.8002(8) .
S11 C11 1.651(3) .
S12 C12 1.645(3) .
S13 C13 1.653(3) .
S21 C21 1.644(3) .
S22 C22 1.658(3) .
S31 C31 1.654(3) .
S41 C41 1.656(3) .
S42 C42 1.648(4) .
S43 C43 1.656(3) .
N11 C11 1.148(4) .
N12 C12 1.165(4) .
N13 C13 1.154(4) .
N13 Cd2 2.355(3) 2_765
N21 C21 1.149(4) .
N22 C22 1.151(4) .
N41 C41 1.153(4) .
N41 Cd3 2.436(3) 1_465
N42 C42 1.168(4) .
N42 Cd4 2.285(3) 2_576
N43 C43 1.147(4) .
N50 C52 1.333(4) .
N50 C56 1.347(4) .
N50 C51 1.473(4) .
N60 C66 1.327(4) .
N60 C62 1.352(4) .
N60 C61 1.468(4) .
N70 C76 1.336(5) .
N70 C72 1.349(4) .
N70 C71 1.473(5) .
N73 C31 1.145(4) 2_855
C31 N73 1.145(4) 2_855
C52 C53 1.374(5) .
C53 C54 1.404(4) .
C54 C55 1.375(5) .
C54 C54 1.488(6) 2_766
C55 C56 1.382(5) .
C62 C63 1.366(5) .
C63 C64 1.386(5) .
C64 C65 1.395(4) .
C64 C74 1.480(5) .
C65 C66 1.375(5) .
C72 C73 1.374(5) .
C73 C74 1.393(5) .
C74 C75 1.398(4) .
C75 C76 1.371(5) .
